data_4124121
loop_
_publ_author_name
'Zwijnenburg, M.A.'
'Cora, F.'
'Bell, R.G.'

_publ_section_title
;
 Isomorphism of anhydrous tetrahedral halides and silicon chalcogenides:
 energy landscape of crystalline Be F2, Be Cl3, Si O2, and Si S2
;
_journal_name_full 'Journal of the American Chemical Society'
_journal_page_first 11082
_journal_page_last 11087
_journal_volume 130
_journal_year 2008
_chemical_formula_sum 'Be F2'
_space_group_IT_number 166
_symmetry_space_group_name_Hall '-R 3 2"'
_symmetry_space_group_name_H-M 'R -3 m :H'
_cell_angle_alpha 90
_cell_angle_beta 90
_cell_angle_gamma 120
_cell_formula_units_Z 36
_cell_length_a 13.1285
_cell_length_b 13.1285
_cell_length_c 14.42939
_cell_volume 2153.817
_citation_journal_id_ASTM JACSAT
_cod_data_source_file Zwijnenburg_JACSAT_2008_1551.cif
_cod_data_source_block Be1F2
_cod_original_cell_volume 2153.816
_cod_original_formula_sum 'Be1 F2'
_cod_database_code 4124121

loop_
_symmetry_equiv_pos_as_xyz
x,y,z
-y,x-y,z
-x+y,-x,z
y,x,-z
-x,-x+y,-z
x-y,-y,-z
-x,-y,-z
y,-x+y,-z
x-y,x,-z
-y,-x,z
x,x-y,z
-x+y,y,z
x+2/3,y+1/3,z+1/3
-y+2/3,x-y+1/3,z+1/3
-x+y+2/3,-x+1/3,z+1/3
y+2/3,x+1/3,-z+1/3
-x+2/3,-x+y+1/3,-z+1/3
x-y+2/3,-y+1/3,-z+1/3
-x+2/3,-y+1/3,-z+1/3
y+2/3,-x+y+1/3,-z+1/3
x-y+2/3,x+1/3,-z+1/3
-y+2/3,-x+1/3,z+1/3
x+2/3,x-y+1/3,z+1/3
-x+y+2/3,y+1/3,z+1/3
x+1/3,y+2/3,z+2/3
-y+1/3,x-y+2/3,z+2/3
-x+y+1/3,-x+2/3,z+2/3
y+1/3,x+2/3,-z+2/3
-x+1/3,-x+y+2/3,-z+2/3
x-y+1/3,-y+2/3,-z+2/3
-x+1/3,-y+2/3,-z+2/3
y+1/3,-x+y+2/3,-z+2/3
x-y+1/3,x+2/3,-z+2/3
-y+1/3,-x+2/3,z+2/3
x+1/3,x-y+2/3,z+2/3
-x+y+1/3,y+2/3,z+2/3

loop_
_atom_site_label
_atom_site_type_symbol
_atom_site_fract_x
_atom_site_fract_y
_atom_site_fract_z
_atom_site_occupancy
_atom_site_U_iso_or_equiv
F3 F-1 0.264807 0 0 1 0.0
F2 F-1 0.200699 0.10034 0.11804 1 0.0
F2 F-1 0.119514 -0.119514 0.127063 1 0.0
F1 F-1 0.333333 0.019843 0.16667 1 0.0
Be1 Be+2 0.22979 -0.000114 0.103189 1 0.0
